data_4106817
loop_
_publ_author_name
'Erik M. Stang'
'M. Christina White'

_publ_section_title
;
 Molecular Complexity via C-H Activation: A Dehydrogenative Diels-Alder
 Reaction
;
_journal_name_full 'Journal of the American Chemical Society'
_journal_page_first 14892
_journal_page_last 14895
_journal_paper_doi 10.1021/ja2059704
_journal_volume 133
_journal_year 2011
_chemical_formula_moiety 'C23 H18 N2 O4'
_chemical_formula_sum 'C23 H18 N2 O4'
_chemical_formula_weight 386.39
_chemical_name_systematic
; 
? 
;
_space_group_IT_number 2
_symmetry_cell_setting triclinic
_symmetry_space_group_name_Hall '-P 1'
_symmetry_space_group_name_H-M 'P -1'
_atom_sites_solution_hydrogens geom
_atom_sites_solution_primary direct
_atom_sites_solution_secondary difmap
_audit_creation_method SHELXL-97
_audit_update_record
; 
? 
;
_cell_angle_alpha 76.317(4)
_cell_angle_beta 89.530(5)
_cell_angle_gamma 72.349(4)
_cell_formula_units_Z 4
_cell_length_a 7.7991(6)
_cell_length_b 12.1515(10)
_cell_length_c 21.4998(16)
_cell_measurement_reflns_used 5257
_cell_measurement_temperature 193(2)
_cell_measurement_theta_max 22.09
_cell_measurement_theta_min 2.26
_cell_volume 1882.1(3)
_computing_cell_refinement 'SAINT V7.23A (Bruker, 2005)'
_computing_data_collection 'APEX2 V2.0-1 (Bruker, 2004)'
_computing_data_reduction
; 
SAINT V7.23A, XPREP V2005/2, SADABS V2007/4, TWINABS V2007/5 
(Bruker, 2005 & 2007) 
;
_computing_molecular_graphics
; 
SHELXTL V6.12 (Bruker, 2005), CrystalMaker v2.1.3 (CrystalMaker, 1994) 
;
_computing_publication_material 'XCIF V6.12 (Bruker, 2005)'
_computing_structure_refinement 'SHELXTL V6.12 (Bruker, 2005)'
_computing_structure_solution 'SHELXTL V6.12 (Bruker, 2005)'
_diffrn_ambient_temperature 193(2)
_diffrn_measured_fraction_theta_full 0.991
_diffrn_measured_fraction_theta_max 0.991
_diffrn_measurement_device 'Bruker Kappa/ApexII CCD'
_diffrn_measurement_method 'profile data from \f and \w scans'
_diffrn_radiation_monochromator graphite
_diffrn_radiation_source 'fine-focus sealed tube'
_diffrn_radiation_type MoK\a
_diffrn_radiation_wavelength 0.71073
_diffrn_radiation_wavelength_id ba61las
_diffrn_reflns_av_R_equivalents 0.0714
_diffrn_reflns_av_sigmaI/netI 0.0641
_diffrn_reflns_limit_h_max 9
_diffrn_reflns_limit_h_min -9
_diffrn_reflns_limit_k_max 14
_diffrn_reflns_limit_k_min -14
_diffrn_reflns_limit_l_max 25
_diffrn_reflns_limit_l_min -25
_diffrn_reflns_number 33098
_diffrn_reflns_theta_full 25.51
_diffrn_reflns_theta_max 25.51
_diffrn_reflns_theta_min 1.81
_exptl_absorpt_coefficient_mu 0.095
_exptl_absorpt_correction_T_max 0.9913
_exptl_absorpt_correction_T_min 0.9684
_exptl_absorpt_correction_type integration
_exptl_absorpt_process_details 'SHELXTL/XPREP V2005/2 (Bruker, 2005)'
_exptl_crystal_colour colourless
_exptl_crystal_density_diffrn 1.364
_exptl_crystal_description parallelapiped
_exptl_crystal_F_000 808
_exptl_crystal_id ba61las
_exptl_crystal_preparation
; 
The data crystal was mounted using oil (Parantone-N, Exxon) to a 
0.3 mm cryo-loop (Hampton Research) with the (0 3 1) scattering 
planes roughly normal to the spindle axis. 
;
_exptl_crystal_size_max 0.518
_exptl_crystal_size_mid 0.293
_exptl_crystal_size_min 0.163
_refine_diff_density_max 0.148
_refine_diff_density_min -0.219
_refine_diff_density_rms 0.043
_refine_ls_extinction_method none
_refine_ls_goodness_of_fit_ref 1.013
_refine_ls_hydrogen_treatment noref
_refine_ls_matrix_type full
_refine_ls_number_parameters 523
_refine_ls_number_reflns 6957
_refine_ls_number_restraints 0
_refine_ls_restrained_S_all 1.013
_refine_ls_R_factor_all 0.0814
_refine_ls_R_factor_gt 0.0440
_refine_ls_shift/su_max 0.000
_refine_ls_shift/su_mean 0.000
_refine_ls_structure_factor_coef Fsqd
_refine_ls_weighting_details 'calc w=1/[\s^2^(Fo^2^)+(0.0410P)^2^+0.2403P] where P=(Fo^2^+2Fc^2^)/3'
_refine_ls_weighting_scheme calc
_refine_ls_wR_factor_gt 0.0915
_refine_ls_wR_factor_ref 0.1059
_reflns_number_gt 4625
_reflns_number_total 6957
_reflns_threshold_expression >2sigma(I)
_cod_data_source_file ja2059704_si_004.cif
_cod_data_source_block ba61las
_cod_original_sg_symbol_H-M 'P -1 '
_cod_database_code 4106817

loop_
_symmetry_equiv_pos_as_xyz
'x, y, z'
'-x, -y, -z'

loop_
_atom_site_label
_atom_site_type_symbol
_atom_site_fract_x
_atom_site_fract_y
_atom_site_fract_z
_atom_site_U_iso_or_equiv
_atom_site_adp_type
_atom_site_occupancy
_atom_site_symmetry_multiplicity
_atom_site_calc_flag
_atom_site_refinement_flags
O5 O 0.91191(18) 0.85122(13) 0.51588(7) 0.0455(4) Uani 1 1 d .
O6 O 1.32574(18) 0.69970(14) 0.38333(7) 0.0465(4) Uani 1 1 d .
O7 O 1.1352(2) 0.41412(13) 0.28447(7) 0.0540(4) Uani 1 1 d .
O8 O 0.93192(19) 0.79183(12) 0.15806(6) 0.0443(4) Uani 1 1 d .
N3 N 1.1499(2) 0.77548(13) 0.45893(7) 0.0301(4) Uani 1 1 d .
N4 N 1.0396(2) 0.61428(13) 0.23445(7) 0.0300(4) Uani 1 1 d .
C24 C 0.8585(2) 0.82936(17) 0.40855(9) 0.0327(5) Uani 1 1 d .
H24A H 0.7824 0.9136 0.3903 0.039 Uiso 1 1 calc R
C25 C 0.9678(3) 0.82284(16) 0.46755(9) 0.0323(5) Uani 1 1 d .
C26 C 1.1790(3) 0.74780(17) 0.39939(9) 0.0313(5) Uani 1 1 d .
C27 C 0.9990(2) 0.79074(16) 0.36108(9) 0.0300(4) Uani 1 1 d .
H27A H 0.9956 0.8624 0.3262 0.036 Uiso 1 1 calc R
C28 C 0.9654(2) 0.69601(16) 0.33037(8) 0.0304(5) Uani 1 1 d .
H28A H 0.8460 0.7333 0.3053 0.036 Uiso 1 1 calc R
C29 C 0.9464(3) 0.59631(18) 0.38355(9) 0.0357(5) Uani 1 1 d .
H29A H 1.0101 0.5158 0.3843 0.043 Uiso 1 1 calc R
C30 C 0.8389(3) 0.6228(2) 0.42946(10) 0.0424(5) Uani 1 1 d .
H30A H 0.8277 0.5616 0.4646 0.051 Uiso 1 1 calc R
C31 C 0.7360(3) 0.74972(19) 0.42529(10) 0.0428(5) Uani 1 1 d .
H31A H 0.6843 0.7571 0.4669 0.051 Uiso 1 1 calc R
H31B H 0.6352 0.7767 0.3920 0.051 Uiso 1 1 calc R
C32 C 1.2924(2) 0.75955(17) 0.50538(9) 0.0301(4) Uani 1 1 d .
C33 C 1.3203(3) 0.85853(18) 0.51843(9) 0.0375(5) Uani 1 1 d .
H33A H 1.2464 0.9361 0.4970 0.045 Uiso 1 1 calc R
C34 C 1.4575(3) 0.8437(2) 0.56307(10) 0.0460(6) Uani 1 1 d .
H34A H 1.4773 0.9115 0.5725 0.055 Uiso 1 1 calc R
C35 C 1.5651(3) 0.7317(2) 0.59382(10) 0.0489(6) Uani 1 1 d .
H35A H 1.6592 0.7221 0.6243 0.059 Uiso 1 1 calc R
C36 C 1.5359(3) 0.6336(2) 0.58019(10) 0.0490(6) Uani 1 1 d .
H36A H 1.6103 0.5560 0.6014 0.059 Uiso 1 1 calc R
C37 C 1.3994(3) 0.64684(18) 0.53585(9) 0.0397(5) Uani 1 1 d .
H37A H 1.3796 0.5789 0.5265 0.048 Uiso 1 1 calc R
C38 C 1.1053(3) 0.66058(18) 0.28299(9) 0.0343(5) Uani 1 1 d .
H38A H 1.1412 0.7309 0.2614 0.041 Uiso 1 1 calc R
H38B H 1.2139 0.5991 0.3068 0.041 Uiso 1 1 calc R
C39 C 1.0651(3) 0.49400(18) 0.23834(10) 0.0348(5) Uani 1 1 d .
C40 C 0.9907(2) 0.48935(17) 0.17604(9) 0.0315(5) Uani 1 1 d .
C41 C 0.9814(3) 0.39332(18) 0.15398(10) 0.0413(5) Uani 1 1 d .
H41A H 1.0258 0.3142 0.1799 0.050 Uiso 1 1 calc R
C42 C 0.9046(3) 0.4173(2) 0.09252(11) 0.0476(6) Uani 1 1 d .
H42A H 0.8972 0.3529 0.0759 0.057 Uiso 1 1 calc R
C43 C 0.8383(3) 0.5322(2) 0.05466(10) 0.0462(6) Uani 1 1 d .
H43A H 0.7853 0.5456 0.0128 0.055 Uiso 1 1 calc R
C44 C 0.8485(3) 0.62811(19) 0.07724(9) 0.0389(5) Uani 1 1 d .
H44A H 0.8041 0.7074 0.0515 0.047 Uiso 1 1 calc R
C45 C 0.9255(2) 0.60430(16) 0.13838(9) 0.0294(4) Uani 1 1 d .
C46 C 0.9605(2) 0.68539(17) 0.17497(9) 0.0303(4) Uani 1 1 d .
O1 O 0.34112(19) 1.03591(13) -0.24699(7) 0.0466(4) Uani 1 1 d .
O2 O 0.00529(18) 0.86528(12) -0.10403(6) 0.0425(4) Uani 1 1 d .
O3 O 0.33949(18) 0.53678(11) 0.07043(6) 0.0392(4) Uani 1 1 d .
O4 O 0.3314(2) 0.87807(12) 0.12518(7) 0.0485(4) Uani 1 1 d .
N1 N 0.1541(2) 0.94449(13) -0.18717(7) 0.0311(4) Uani 1 1 d .
N2 N 0.3153(2) 0.72411(13) 0.08305(7) 0.0297(4) Uani 1 1 d .
C1 C 0.3827(3) 0.97750(17) -0.13020(9) 0.0350(5) Uani 1 1 d .
H1A H 0.3934 1.0555 -0.1262 0.042 Uiso 1 1 calc R
C2 C 0.2960(3) 0.99269(17) -0.19518(10) 0.0348(5) Uani 1 1 d .
C3 C 0.1203(3) 0.91061(16) -0.12276(9) 0.0308(5) Uani 1 1 d .
C4 C 0.2503(2) 0.94028(16) -0.08257(9) 0.0308(5) Uani 1 1 d .
H4A H 0.1827 1.0100 -0.0656 0.037 Uiso 1 1 calc R
C5 C 0.3436(2) 0.83499(16) -0.02581(9) 0.0300(4) Uani 1 1 d .
H5A H 0.4281 0.8616 -0.0026 0.036 Uiso 1 1 calc R
C6 C 0.4578(3) 0.73561(16) -0.05264(9) 0.0327(5) Uani 1 1 d .
H6A H 0.4539 0.6566 -0.0368 0.039 Uiso 1 1 calc R
C7 C 0.5639(3) 0.75982(17) -0.09858(10) 0.0366(5) Uani 1 1 d .
H7A H 0.6345 0.6988 -0.1172 0.044 Uiso 1 1 calc R
C8 C 0.5718(3) 0.88431(17) -0.12106(10) 0.0426(5) Uani 1 1 d .
H8A H 0.6299 0.8925 -0.1623 0.051 Uiso 1 1 calc R
H8B H 0.6469 0.8999 -0.0893 0.051 Uiso 1 1 calc R
C9 C 0.0496(3) 0.93534(16) -0.23941(9) 0.0314(5) Uani 1 1 d .
C10 C 0.1369(3) 0.88054(18) -0.28552(10) 0.0415(5) Uani 1 1 d .
H10A H 0.2645 0.8472 -0.2820 0.050 Uiso 1 1 calc R
C11 C 0.0373(3) 0.8747(2) -0.33668(10) 0.0493(6) Uani 1 1 d .
H11A H 0.0967 0.8378 -0.3686 0.059 Uiso 1 1 calc R
C12 C -0.1470(3) 0.9219(2) -0.34171(10) 0.0498(6) Uani 1 1 d .
H12A H -0.2150 0.9173 -0.3770 0.060 Uiso 1 1 calc R
C13 C -0.2341(3) 0.9763(2) -0.29542(10) 0.0448(6) Uani 1 1 d .
H13A H -0.3619 1.0086 -0.2988 0.054 Uiso 1 1 calc R
C14 C -0.1355(3) 0.98374(17) -0.24415(9) 0.0353(5) Uani 1 1 d .
H14A H -0.1948 1.0218 -0.2126 0.042 Uiso 1 1 calc R
C15 C 0.2163(3) 0.79769(17) 0.02289(8) 0.0332(5) Uani 1 1 d .
H15A H 0.1266 0.8696 0.0309 0.040 Uiso 1 1 calc R
H15B H 0.1504 0.7525 0.0053 0.040 Uiso 1 1 calc R
C16 C 0.3684(2) 0.60033(16) 0.10211(9) 0.0293(4) Uani 1 1 d .
C17 C 0.4629(2) 0.56707(17) 0.16706(9) 0.0303(4) Uani 1 1 d .
C18 C 0.5421(3) 0.45757(19) 0.20777(10) 0.0415(5) Uani 1 1 d .
H18A H 0.5450 0.3862 0.1963 0.050 Uiso 1 1 calc R
C19 C 0.6182(3) 0.4553(2) 0.26654(10) 0.0492(6) Uani 1 1 d .
H19A H 0.6740 0.3807 0.2958 0.059 Uiso 1 1 calc R
C20 C 0.6144(3) 0.5583(2) 0.28329(10) 0.0484(6) Uani 1 1 d .
H20A H 0.6669 0.5536 0.3239 0.058 Uiso 1 1 calc R
C21 C 0.5354(3) 0.6690(2) 0.24186(10) 0.0420(5) Uani 1 1 d .
H21A H 0.5333 0.7405 0.2531 0.050 Uiso 1 1 calc R
C22 C 0.4598(2) 0.67089(17) 0.18367(9) 0.0313(5) Uani 1 1 d .
C23 C 0.3644(3) 0.77263(17) 0.13002(9) 0.0329(5) Uani 1 1 d .

loop_
_atom_site_aniso_label
_atom_site_aniso_U_11
_atom_site_aniso_U_22
_atom_site_aniso_U_33
_atom_site_aniso_U_23
_atom_site_aniso_U_13
_atom_site_aniso_U_12
O5 0.0384(9) 0.0625(10) 0.0405(9) -0.0276(8) 0.0078(7) -0.0116(7)
O6 0.0278(8) 0.0739(11) 0.0462(9) -0.0342(8) 0.0066(7) -0.0131(7)
O7 0.0681(11) 0.0407(9) 0.0409(9) 0.0012(7) -0.0117(8) -0.0070(8)
O8 0.0555(10) 0.0312(9) 0.0421(9) -0.0082(6) 0.0007(7) -0.0079(7)
N3 0.0247(9) 0.0385(9) 0.0290(9) -0.0134(7) 0.0015(7) -0.0087(7)
N4 0.0302(9) 0.0330(9) 0.0265(9) -0.0086(7) -0.0017(7) -0.0083(7)
C24 0.0272(11) 0.0383(11) 0.0301(12) -0.0096(9) 0.0007(9) -0.0054(9)
C25 0.0322(12) 0.0326(11) 0.0334(12) -0.0118(9) 0.0053(10) -0.0093(9)
C26 0.0303(12) 0.0389(11) 0.0292(12) -0.0130(9) 0.0062(9) -0.0140(9)
C27 0.0306(11) 0.0353(11) 0.0241(11) -0.0066(8) 0.0005(9) -0.0108(9)
C28 0.0258(11) 0.0409(11) 0.0256(11) -0.0087(9) -0.0019(9) -0.0116(9)
C29 0.0370(12) 0.0399(12) 0.0339(12) -0.0093(9) -0.0015(10) -0.0169(9)
C30 0.0461(14) 0.0562(14) 0.0344(13) -0.0100(10) 0.0052(11) -0.0304(11)
C31 0.0319(12) 0.0662(15) 0.0396(13) -0.0208(11) 0.0086(10) -0.0228(11)
C32 0.0272(11) 0.0398(12) 0.0246(11) -0.0103(9) 0.0026(9) -0.0102(9)
C33 0.0332(12) 0.0420(12) 0.0382(13) -0.0156(10) 0.0004(10) -0.0087(9)
C34 0.0415(13) 0.0598(15) 0.0455(14) -0.0267(12) 0.0016(11) -0.0181(11)
C35 0.0363(13) 0.0797(18) 0.0312(13) -0.0130(12) -0.0037(10) -0.0189(12)
C36 0.0437(14) 0.0555(15) 0.0359(13) 0.0080(11) -0.0061(11) -0.0125(11)
C37 0.0417(13) 0.0393(12) 0.0374(13) -0.0033(10) -0.0004(10) -0.0162(10)
C38 0.0303(11) 0.0469(12) 0.0298(12) -0.0130(9) 0.0008(9) -0.0151(9)
C39 0.0306(12) 0.0364(12) 0.0341(13) -0.0051(10) 0.0035(10) -0.0082(9)
C40 0.0283(11) 0.0369(11) 0.0315(12) -0.0132(9) 0.0037(9) -0.0099(9)
C41 0.0420(13) 0.0392(12) 0.0468(14) -0.0169(10) 0.0090(11) -0.0138(10)
C42 0.0468(14) 0.0603(16) 0.0521(15) -0.0342(12) 0.0120(12) -0.0249(12)
C43 0.0395(13) 0.0677(16) 0.0359(13) -0.0261(12) 0.0028(10) -0.0131(11)
C44 0.0331(12) 0.0486(13) 0.0321(12) -0.0121(10) 0.0012(10) -0.0070(10)
C45 0.0248(10) 0.0375(11) 0.0263(11) -0.0119(9) 0.0046(9) -0.0072(8)
C46 0.0261(11) 0.0333(12) 0.0292(12) -0.0083(9) 0.0048(9) -0.0054(8)
O1 0.0437(9) 0.0548(9) 0.0401(9) -0.0010(7) 0.0095(7) -0.0220(8)
O2 0.0322(8) 0.0525(9) 0.0384(9) 0.0048(7) -0.0008(7) -0.0189(7)
O3 0.0513(9) 0.0343(8) 0.0360(8) -0.0132(6) -0.0015(7) -0.0153(7)
O4 0.0659(11) 0.0392(9) 0.0497(10) -0.0199(7) 0.0079(8) -0.0232(8)
N1 0.0311(9) 0.0319(9) 0.0287(10) -0.0034(7) 0.0044(8) -0.0107(7)
N2 0.0368(10) 0.0282(9) 0.0244(9) -0.0086(7) 0.0009(7) -0.0088(7)
C1 0.0325(12) 0.0297(11) 0.0412(13) -0.0027(9) 0.0005(10) -0.0121(9)
C2 0.0313(12) 0.0293(11) 0.0410(14) -0.0033(9) 0.0070(10) -0.0094(9)
C3 0.0263(11) 0.0263(10) 0.0344(13) -0.0014(9) 0.0020(9) -0.0048(8)
C4 0.0308(11) 0.0247(10) 0.0345(12) -0.0040(8) 0.0029(9) -0.0078(8)
C5 0.0310(11) 0.0305(10) 0.0289(11) -0.0061(8) 0.0004(9) -0.0110(8)
C6 0.0316(11) 0.0259(10) 0.0372(12) -0.0042(9) -0.0006(10) -0.0067(8)
C7 0.0317(12) 0.0338(11) 0.0393(13) -0.0049(9) 0.0044(10) -0.0060(9)
C8 0.0305(12) 0.0436(13) 0.0471(14) 0.0017(10) 0.0024(10) -0.0117(10)
C9 0.0338(12) 0.0304(11) 0.0295(12) -0.0039(8) 0.0017(9) -0.0120(9)
C10 0.0395(13) 0.0421(13) 0.0408(13) -0.0103(10) 0.0081(11) -0.0096(10)
C11 0.0616(17) 0.0573(15) 0.0359(13) -0.0185(11) 0.0099(12) -0.0232(12)
C12 0.0543(16) 0.0687(16) 0.0358(14) -0.0138(12) 0.0021(12) -0.0319(13)
C13 0.0372(13) 0.0612(15) 0.0384(13) -0.0058(11) 0.0032(11) -0.0235(11)
C14 0.0363(12) 0.0388(12) 0.0320(12) -0.0065(9) 0.0088(10) -0.0151(9)
C15 0.0332(12) 0.0341(11) 0.0287(12) -0.0063(9) -0.0001(9) -0.0060(9)
C16 0.0301(11) 0.0312(11) 0.0282(11) -0.0091(9) 0.0054(9) -0.0109(8)
C17 0.0261(11) 0.0391(11) 0.0277(11) -0.0086(9) 0.0053(9) -0.0126(9)
C18 0.0410(13) 0.0441(13) 0.0352(13) -0.0055(10) 0.0034(10) -0.0103(10)
C19 0.0404(14) 0.0630(16) 0.0322(13) 0.0005(11) -0.0007(11) -0.0077(11)
C20 0.0360(13) 0.0815(18) 0.0278(13) -0.0125(12) 0.0004(10) -0.0192(12)
C21 0.0374(13) 0.0672(16) 0.0329(13) -0.0229(11) 0.0086(10) -0.0249(11)
C22 0.0299(11) 0.0444(12) 0.0250(11) -0.0121(9) 0.0080(9) -0.0168(9)
C23 0.0364(12) 0.0366(12) 0.0340(12) -0.0157(9) 0.0115(9) -0.0179(9)

loop_
_atom_type_symbol
_atom_type_description
_atom_type_scat_dispersion_real
_atom_type_scat_dispersion_imag
_atom_type_scat_source
C C 0.0033 0.0016 'International Tables Vol C Tables 4.2.6.8 and 6.1.1.4'
H H 0.0000 0.0000 'International Tables Vol C Tables 4.2.6.8 and 6.1.1.4'
N N 0.0061 0.0033 'International Tables Vol C Tables 4.2.6.8 and 6.1.1.4'
O O 0.0106 0.0060 'International Tables Vol C Tables 4.2.6.8 and 6.1.1.4'

loop_
_exptl_crystal_face_index_h
_exptl_crystal_face_index_k
_exptl_crystal_face_index_l
_exptl_crystal_face_perp_dist
0.00 0.00 -1.00 0.0810
0.00 0.00 1.00 0.0180
0.00 1.00 0.00 0.0320
0.00 -1.00 0.00 0.1220
-1.00 0.00 0.00 0.1780
1.00 0.00 0.00 0.2360

loop_
_geom_angle_atom_site_label_1
_geom_angle_atom_site_label_2
_geom_angle_atom_site_label_3
_geom_angle
C25 N3 C26 112.44(15)
C25 N3 C32 123.73(15)
C26 N3 C32 123.82(15)
C46 N4 C39 111.50(15)
C46 N4 C38 122.96(16)
C39 N4 C38 125.18(16)
C25 C24 C27 104.73(15)
C25 C24 C31 110.53(16)
C27 C24 C31 113.44(16)
C25 C24 H24A 109.3
C27 C24 H24A 109.3
C31 C24 H24A 109.3
O5 C25 N3 123.61(17)
O5 C25 C24 127.36(18)
N3 C25 C24 109.02(16)
O6 C26 N3 123.57(17)
O6 C26 C27 128.24(17)
N3 C26 C27 108.17(16)
C26 C27 C24 104.93(14)
C26 C27 C28 112.99(15)
C24 C27 C28 113.13(15)
C26 C27 H27A 108.5
C24 C27 H27A 108.5
C28 C27 H27A 108.5
C29 C28 C38 115.97(17)
C29 C28 C27 107.70(15)
C38 C28 C27 111.95(15)
C29 C28 H28A 106.9
C38 C28 H28A 106.9
C27 C28 H28A 106.9
C30 C29 C28 118.66(19)
C30 C29 H29A 120.7
C28 C29 H29A 120.7
C29 C30 C31 119.0(2)
C29 C30 H30A 120.5
C31 C30 H30A 120.5
C30 C31 C24 110.96(17)
C30 C31 H31A 109.4
C24 C31 H31A 109.4
C30 C31 H31B 109.4
C24 C31 H31B 109.4
H31A C31 H31B 108.0
C37 C32 C33 120.80(17)
C37 C32 N3 120.23(16)
C33 C32 N3 118.97(17)
C32 C33 C34 119.18(19)
C32 C33 H33A 120.4
C34 C33 H33A 120.4
C35 C34 C33 120.6(2)
C35 C34 H34A 119.7
C33 C34 H34A 119.7
C34 C35 C36 119.63(19)
C34 C35 H35A 120.2
C36 C35 H35A 120.2
C35 C36 C37 120.5(2)
C35 C36 H36A 119.7
C37 C36 H36A 119.7
C32 C37 C36 119.28(19)
C32 C37 H37A 120.4
C36 C37 H37A 120.4
N4 C38 C28 112.88(15)
N4 C38 H38A 109.0
C28 C38 H38A 109.0
N4 C38 H38B 109.0
C28 C38 H38B 109.0
H38A C38 H38B 107.8
O7 C39 N4 124.30(18)
O7 C39 C40 129.77(19)
N4 C39 C40 105.92(16)
C41 C40 C45 121.31(18)
C41 C40 C39 130.45(18)
C45 C40 C39 108.24(15)
C40 C41 C42 117.13(19)
C40 C41 H41A 121.4
C42 C41 H41A 121.4
C43 C42 C41 121.88(19)
C43 C42 H42A 119.1
C41 C42 H42A 119.1
C42 C43 C44 120.56(19)
C42 C43 H43A 119.7
C44 C43 H43A 119.7
C45 C44 C43 117.61(19)
C45 C44 H44A 121.2
C43 C44 H44A 121.2
C44 C45 C40 121.51(17)
C44 C45 C46 130.53(18)
C40 C45 C46 107.93(16)
O8 C46 N4 124.85(17)
O8 C46 C45 128.78(18)
N4 C46 C45 106.35(16)
C2 N1 C3 112.21(16)
C2 N1 C9 123.86(16)
C3 N1 C9 123.88(15)
C16 N2 C23 111.59(15)
C16 N2 C15 125.99(15)
C23 N2 C15 122.40(16)
C2 C1 C4 104.52(15)
C2 C1 C8 110.20(16)
C4 C1 C8 113.37(15)
C2 C1 H1A 109.5
C4 C1 H1A 109.5
C8 C1 H1A 109.5
O1 C2 N1 123.88(18)
O1 C2 C1 127.41(18)
N1 C2 C1 108.68(17)
O2 C3 N1 124.14(17)
O2 C3 C4 127.37(18)
N1 C3 C4 108.49(16)
C3 C4 C5 112.09(15)
C3 C4 C1 104.47(15)
C5 C4 C1 113.20(15)
C3 C4 H4A 109.0
C5 C4 H4A 109.0
C1 C4 H4A 109.0
C6 C5 C15 113.87(15)
C6 C5 C4 107.87(15)
C15 C5 C4 114.42(15)
C6 C5 H5A 106.7
C15 C5 H5A 106.7
C4 C5 H5A 106.7
C7 C6 C5 118.94(17)
C7 C6 H6A 120.5
C5 C6 H6A 120.5
C6 C7 C8 119.35(18)
C6 C7 H7A 120.3
C8 C7 H7A 120.3
C7 C8 C1 112.09(16)
C7 C8 H8A 109.2
C1 C8 H8A 109.2
C7 C8 H8B 109.2
C1 C8 H8B 109.2
H8A C8 H8B 107.9
C14 C9 C10 120.62(18)
C14 C9 N1 119.95(17)
C10 C9 N1 119.41(17)
C11 C10 C9 119.5(2)
C11 C10 H10A 120.2
C9 C10 H10A 120.2
C12 C11 C10 120.4(2)
C12 C11 H11A 119.8
C10 C11 H11A 119.8
C11 C12 C13 120.0(2)
C11 C12 H12A 120.0
C13 C12 H12A 120.0
C12 C13 C14 120.2(2)
C12 C13 H13A 119.9
C14 C13 H13A 119.9
C9 C14 C13 119.31(19)
C9 C14 H14A 120.3
C13 C14 H14A 120.3
N2 C15 C5 110.93(15)
N2 C15 H15A 109.5
C5 C15 H15A 109.5
N2 C15 H15B 109.5
C5 C15 H15B 109.5
H15A C15 H15B 108.0
O3 C16 N2 124.70(17)
O3 C16 C17 129.37(17)
N2 C16 C17 105.92(14)
C18 C17 C22 121.28(18)
C18 C17 C16 130.64(17)
C22 C17 C16 108.08(16)
C17 C18 C19 117.2(2)
C17 C18 H18A 121.4
C19 C18 H18A 121.4
C20 C19 C18 121.6(2)
C20 C19 H19A 119.2
C18 C19 H19A 119.2
C19 C20 C21 121.09(19)
C19 C20 H20A 119.5
C21 C20 H20A 119.5
C22 C21 C20 117.13(19)
C22 C21 H21A 121.4
C20 C21 H21A 121.4
C21 C22 C17 121.67(19)
C21 C22 C23 130.43(18)
C17 C22 C23 107.90(16)
O4 C23 N2 124.17(18)
O4 C23 C22 129.33(17)
N2 C23 C22 106.50(16)

loop_
_geom_bond_atom_site_label_1
_geom_bond_atom_site_label_2
_geom_bond_distance
O5 C25 1.208(2)
O6 C26 1.206(2)
O7 C39 1.207(2)
O8 C46 1.208(2)
N3 C25 1.390(2)
N3 C26 1.399(2)
N3 C32 1.437(2)
N4 C46 1.389(2)
N4 C39 1.396(2)
N4 C38 1.459(2)
C24 C25 1.507(3)
C24 C27 1.536(3)
C24 C31 1.539(3)
C24 H24A 1.0000
C26 C27 1.514(3)
C27 C28 1.541(2)
C27 H27A 1.0000
C28 C29 1.499(3)
C28 C38 1.522(3)
C28 H28A 1.0000
C29 C30 1.324(3)
C29 H29A 0.9500
C30 C31 1.489(3)
C30 H30A 0.9500
C31 H31A 0.9900
C31 H31B 0.9900
C32 C37 1.376(3)
C32 C33 1.376(3)
C33 C34 1.384(3)
C33 H33A 0.9500
C34 C35 1.372(3)
C34 H34A 0.9500
C35 C36 1.375(3)
C35 H35A 0.9500
C36 C37 1.382(3)
C36 H36A 0.9500
C37 H37A 0.9500
C38 H38A 0.9900
C38 H38B 0.9900
C39 C40 1.484(3)
C40 C41 1.380(2)
C40 C45 1.381(3)
C41 C42 1.384(3)
C41 H41A 0.9500
C42 C43 1.382(3)
C42 H42A 0.9500
C43 C44 1.388(3)
C43 H43A 0.9500
C44 C45 1.378(2)
C44 H44A 0.9500
C45 C46 1.483(2)
O1 C2 1.212(2)
O2 C3 1.208(2)
O3 C16 1.211(2)
O4 C23 1.207(2)
N1 C2 1.393(2)
N1 C3 1.395(2)
N1 C9 1.438(2)
N2 C16 1.391(2)
N2 C23 1.392(2)
N2 C15 1.456(2)
C1 C2 1.504(3)
C1 C4 1.539(3)
C1 C8 1.543(3)
C1 H1A 1.0000
C3 C4 1.512(3)
C4 C5 1.539(2)
C4 H4A 1.0000
C5 C6 1.501(2)
C5 C15 1.523(3)
C5 H5A 1.0000
C6 C7 1.320(3)
C6 H6A 0.9500
C7 C8 1.495(3)
C7 H7A 0.9500
C8 H8A 0.9900
C8 H8B 0.9900
C9 C14 1.378(3)
C9 C10 1.384(3)
C10 C11 1.380(3)
C10 H10A 0.9500
C11 C12 1.371(3)
C11 H11A 0.9500
C12 C13 1.384(3)
C12 H12A 0.9500
C13 C14 1.385(3)
C13 H13A 0.9500
C14 H14A 0.9500
C15 H15A 0.9900
C15 H15B 0.9900
C16 C17 1.492(2)
C17 C18 1.370(3)
C17 C22 1.384(2)
C18 C19 1.391(3)
C18 H18A 0.9500
C19 C20 1.375(3)
C19 H19A 0.9500
C20 C21 1.386(3)
C20 H20A 0.9500
C21 C22 1.379(3)
C21 H21A 0.9500
C22 C23 1.481(3)

loop_
_geom_torsion_atom_site_label_1
_geom_torsion_atom_site_label_2
_geom_torsion_atom_site_label_3
_geom_torsion_atom_site_label_4
_geom_torsion
C26 N3 C25 O5 178.75(18)
C32 N3 C25 O5 -2.7(3)
C26 N3 C25 C24 -0.1(2)
C32 N3 C25 C24 178.43(15)
C27 C24 C25 O5 176.09(19)
C31 C24 C25 O5 -61.4(3)
C27 C24 C25 N3 -5.1(2)
C31 C24 C25 N3 117.42(18)
C25 N3 C26 O6 -175.72(19)
C32 N3 C26 O6 5.7(3)
C25 N3 C26 C27 5.5(2)
C32 N3 C26 C27 -173.10(15)
O6 C26 C27 C24 173.0(2)
N3 C26 C27 C24 -8.3(2)
O6 C26 C27 C28 49.3(3)
N3 C26 C27 C28 -131.98(16)
C25 C24 C27 C26 7.92(19)
C31 C24 C27 C26 -112.68(17)
C25 C24 C27 C28 131.52(16)
C31 C24 C27 C28 10.9(2)
C26 C27 C28 C29 67.0(2)
C24 C27 C28 C29 -52.1(2)
C26 C27 C28 C38 -61.6(2)
C24 C27 C28 C38 179.33(15)
C38 C28 C29 C30 173.91(17)
C27 C28 C29 C30 47.6(2)
C28 C29 C30 C31 2.3(3)
C29 C30 C31 C24 -46.6(2)
C25 C24 C31 C30 -80.4(2)
C27 C24 C31 C30 36.9(2)
C25 N3 C32 C37 114.0(2)
C26 N3 C32 C37 -67.6(2)
C25 N3 C32 C33 -66.4(2)
C26 N3 C32 C33 112.0(2)
C37 C32 C33 C34 -0.4(3)
N3 C32 C33 C34 -179.94(17)
C32 C33 C34 C35 0.3(3)
C33 C34 C35 C36 -0.1(3)
C34 C35 C36 C37 0.0(3)
C33 C32 C37 C36 0.2(3)
N3 C32 C37 C36 179.80(18)
C35 C36 C37 C32 0.0(3)
C46 N4 C38 C28 93.2(2)
C39 N4 C38 C28 -94.2(2)
C29 C28 C38 N4 80.7(2)
C27 C28 C38 N4 -155.21(15)
C46 N4 C39 O7 178.18(19)
C38 N4 C39 O7 4.9(3)
C46 N4 C39 C40 -1.6(2)
C38 N4 C39 C40 -174.85(16)
O7 C39 C40 C41 0.0(4)
N4 C39 C40 C41 179.70(19)
O7 C39 C40 C45 -179.7(2)
N4 C39 C40 C45 0.0(2)
C45 C40 C41 C42 0.2(3)
C39 C40 C41 C42 -179.42(19)
C40 C41 C42 C43 -0.5(3)
C41 C42 C43 C44 0.6(3)
C42 C43 C44 C45 -0.4(3)
C43 C44 C45 C40 0.1(3)
C43 C44 C45 C46 177.99(19)
C41 C40 C45 C44 0.0(3)
C39 C40 C45 C44 179.67(17)
C41 C40 C45 C46 -178.31(17)
C39 C40 C45 C46 1.4(2)
C39 N4 C46 O8 -176.26(18)
C38 N4 C46 O8 -2.8(3)
C39 N4 C46 C45 2.4(2)
C38 N4 C46 C45 175.85(15)
C44 C45 C46 O8 -1.8(3)
C40 C45 C46 O8 176.28(19)
C44 C45 C46 N4 179.60(19)
C40 C45 C46 N4 -2.3(2)
C3 N1 C2 O1 -174.59(17)
C9 N1 C2 O1 3.0(3)
C3 N1 C2 C1 7.3(2)
C9 N1 C2 C1 -175.11(15)
C4 C1 C2 O1 169.82(19)
C8 C1 C2 O1 -68.0(2)
C4 C1 C2 N1 -12.19(19)
C8 C1 C2 N1 109.95(17)
C2 N1 C3 O2 -179.00(18)
C9 N1 C3 O2 3.4(3)
C2 N1 C3 C4 1.0(2)
C9 N1 C3 C4 -176.60(15)
O2 C3 C4 C5 48.5(3)
N1 C3 C4 C5 -131.42(16)
O2 C3 C4 C1 171.47(18)
N1 C3 C4 C1 -8.48(18)
C2 C1 C4 C3 12.20(17)
C8 C1 C4 C3 -107.83(17)
C2 C1 C4 C5 134.42(16)
C8 C1 C4 C5 14.4(2)
C3 C4 C5 C6 64.5(2)
C1 C4 C5 C6 -53.3(2)
C3 C4 C5 C15 -63.3(2)
C1 C4 C5 C15 178.83(15)
C15 C5 C6 C7 175.29(17)
C4 C5 C6 C7 47.1(2)
C5 C6 C7 C8 2.0(3)
C6 C7 C8 C1 -44.0(3)
C2 C1 C8 C7 -84.0(2)
C4 C1 C8 C7 32.8(2)
C2 N1 C9 C14 -125.3(2)
C3 N1 C9 C14 52.0(2)
C2 N1 C9 C10 53.0(2)
C3 N1 C9 C10 -129.73(19)
C14 C9 C10 C11 0.1(3)
N1 C9 C10 C11 -178.14(17)
C9 C10 C11 C12 -0.5(3)
C10 C11 C12 C13 0.3(3)
C11 C12 C13 C14 0.3(3)
C10 C9 C14 C13 0.5(3)
N1 C9 C14 C13 178.73(17)
C12 C13 C14 C9 -0.7(3)
C16 N2 C15 C5 -98.4(2)
C23 N2 C15 C5 83.4(2)
C6 C5 C15 N2 72.17(19)
C4 C5 C15 N2 -163.11(15)
C23 N2 C16 O3 178.83(18)
C15 N2 C16 O3 0.5(3)
C23 N2 C16 C17 -1.0(2)
C15 N2 C16 C17 -179.33(16)
O3 C16 C17 C18 0.3(3)
N2 C16 C17 C18 -179.88(19)
O3 C16 C17 C22 -179.10(19)
N2 C16 C17 C22 0.7(2)
C22 C17 C18 C19 0.4(3)
C16 C17 C18 C19 -178.96(19)
C17 C18 C19 C20 0.0(3)
C18 C19 C20 C21 -0.4(3)
C19 C20 C21 C22 0.5(3)
C20 C21 C22 C17 -0.2(3)
C20 C21 C22 C23 179.0(2)
C18 C17 C22 C21 -0.3(3)
C16 C17 C22 C21 179.19(17)
C18 C17 C22 C23 -179.67(18)
C16 C17 C22 C23 -0.2(2)
C16 N2 C23 O4 -179.02(18)
C15 N2 C23 O4 -0.6(3)
C16 N2 C23 C22 0.9(2)
C15 N2 C23 C22 179.30(16)
C21 C22 C23 O4 0.2(4)
C17 C22 C23 O4 179.5(2)
C21 C22 C23 N2 -179.70(19)
C17 C22 C23 N2 -0.4(2)
